data_7003065
loop_
_publ_author_name
'Rajendiran, Venugopal'
'Murali, Mariappan'
'Suresh, Eringathodi'
'Sinha, Sarika'
'Somasundaram, Kumaravel'
'Palaniandavar, Mallayan'

_publ_section_title
;
 Mixed ligand ruthenium(ii) complexes of
 bis(pyrid-2-yl)-/bis(benzimidazol-2-yl)-dithioether and diimines:
 Study of non-covalent DNA binding and cytotoxicity
;
_journal_issue 1
_journal_name_full 'Dalton Transactions'
_journal_page_first 148
_journal_paper_doi 10.1039/b710578a
_journal_year 2008
_chemical_formula_sum 'C34 H30 Cl2 N8 O8 Ru S2'
_chemical_formula_weight 914.75
_chemical_name_systematic
;
?
;
_space_group_IT_number 52
_symmetry_cell_setting orthorhombic
_symmetry_space_group_name_Hall '-P 2a 2bc'
_symmetry_space_group_name_H-M 'P n n a'
_atom_sites_solution_hydrogens geom
_atom_sites_solution_primary direct
_atom_sites_solution_secondary difmap
_audit_creation_method SHELXL-97
_cell_angle_alpha 90.00
_cell_angle_beta 90.00
_cell_angle_gamma 90.00
_cell_formula_units_Z 8
_cell_length_a 29.804(7)
_cell_length_b 14.946(4)
_cell_length_c 15.875(4)
_cell_measurement_temperature 100(2)
_cell_volume 7072(3)
_computing_cell_refinement 'BRUKER SMART'
_computing_data_collection 'BRUKER SMART'
_computing_data_reduction 'BRUKER SAINT'
_computing_molecular_graphics ORTEP
_computing_publication_material 'SHELXL-97 (Sheldrick, 1997)'
_computing_structure_refinement 'SHELXL-97 (Sheldrick, 1997)'
_computing_structure_solution 'SHELXS-97 (Sheldrick, 1990)'
_diffrn_ambient_temperature 100(2)
_diffrn_measured_fraction_theta_full 0.999
_diffrn_measured_fraction_theta_max 0.999
_diffrn_measurement_device_type 'BRUKER SMART APEX CCD DIFFRACTOMETER'
_diffrn_measurement_method 'OMEGA-PHI SCAN'
_diffrn_radiation_monochromator graphite
_diffrn_radiation_source 'fine-focus sealed tube'
_diffrn_radiation_type MoK\a
_diffrn_radiation_wavelength 0.71073
_diffrn_reflns_av_R_equivalents 0.2012
_diffrn_reflns_av_sigmaI/netI 0.1357
_diffrn_reflns_limit_h_max 32
_diffrn_reflns_limit_h_min -31
_diffrn_reflns_limit_k_max 16
_diffrn_reflns_limit_k_min -15
_diffrn_reflns_limit_l_max 17
_diffrn_reflns_limit_l_min -10
_diffrn_reflns_number 26753
_diffrn_reflns_theta_full 22.50
_diffrn_reflns_theta_max 22.50
_diffrn_reflns_theta_min 1.87
_exptl_absorpt_coefficient_mu 0.779
_exptl_absorpt_correction_T_max 0.9547
_exptl_absorpt_correction_T_min 0.8855
_exptl_absorpt_correction_type multi-scan
_exptl_absorpt_process_details 'BRUKER SADABS'
_exptl_crystal_colour red
_exptl_crystal_density_diffrn 1.718
_exptl_crystal_density_method 'not measured'
_exptl_crystal_description plates
_exptl_crystal_F_000 3712
_exptl_crystal_size_max 0.16
_exptl_crystal_size_mid 0.10
_exptl_crystal_size_min 0.06
_refine_diff_density_max 0.692
_refine_diff_density_min -0.820
_refine_diff_density_rms 0.102
_refine_ls_extinction_method none
_refine_ls_goodness_of_fit_ref 1.016
_refine_ls_hydrogen_treatment constr
_refine_ls_matrix_type full
_refine_ls_number_parameters 507
_refine_ls_number_reflns 4636
_refine_ls_number_restraints 0
_refine_ls_restrained_S_all 1.016
_refine_ls_R_factor_all 0.1449
_refine_ls_R_factor_gt 0.0716
_refine_ls_shift/su_max 0.000
_refine_ls_shift/su_mean 0.000
_refine_ls_structure_factor_coef Fsqd
_refine_ls_weighting_details 'calc w=1/[\s^2^(Fo^2^)+(0.0502P)^2^+11.4823P] where P=(Fo^2^+2Fc^2^)/3'
_refine_ls_weighting_scheme calc
_refine_ls_wR_factor_gt 0.1365
_refine_ls_wR_factor_ref 0.1660
_reflns_number_gt 2581
_reflns_number_total 4636
_reflns_threshold_expression >2sigma(I)
_cod_data_source_file b710578a.txt
_cod_data_source_block mrpvru2f
_cod_depositor_comments
;
The following automatic conversions were performed:
'_exptl_absorpt_correction_type' value 'MULTI-SCAN' changed to
'multi-scan' according to
'/home/saulius/struct/CIF-dictionaries/cif_core.dic' dictionary named
'cif_core.dic' version 2.4.1 from 2010-06-29.

Automatic conversion script
Id: cif_fix_enum 1527 2010-12-29 10:47:43Z saulius 
;
_cod_original_sg_symbol_H-M Pnna
_cod_database_code 7003065

loop_
_symmetry_equiv_pos_as_xyz
'x, y, z'
'-x+1/2, -y, z'
'x, -y+1/2, -z+1/2'
'-x+1/2, y+1/2, -z+1/2'
'-x, -y, -z'
'x-1/2, y, -z'
'-x, y-1/2, z-1/2'
'x-1/2, -y-1/2, z-1/2'

loop_
_atom_site_label
_atom_site_type_symbol
_atom_site_fract_x
_atom_site_fract_y
_atom_site_fract_z
_atom_site_U_iso_or_equiv
_atom_site_adp_type
_atom_site_occupancy
_atom_site_symmetry_multiplicity
_atom_site_calc_flag
_atom_site_refinement_flags
_atom_site_disorder_assembly
_atom_site_disorder_group
Ru1 Ru 0.11009(3) 0.13058(5) 0.48401(5) 0.0335(3) Uani 1 1 d . . .
S2 S 0.03380(9) 0.10614(18) 0.47889(19) 0.0476(8) Uani 1 1 d . . .
S1 S 0.10689(11) 0.16391(19) 0.34187(17) 0.0533(8) Uani 1 1 d . . .
N1 N 0.1793(3) 0.1311(6) 0.5060(5) 0.040(2) Uani 1 1 d . . .
N4 N 0.1132(3) 0.1244(5) 0.6157(4) 0.0331(19) Uani 1 1 d . . .
N5 N 0.1173(3) -0.0103(5) 0.4568(5) 0.038(2) Uani 1 1 d . . .
N6 N 0.1312(3) -0.1368(6) 0.3903(6) 0.064(3) Uani 1 1 d . . .
H6C H 0.1378 -0.1730 0.3501 0.077 Uiso 1 1 calc R . .
N7 N 0.1024(3) 0.2725(5) 0.4958(5) 0.037(2) Uani 1 1 d . . .
N8 N 0.0685(3) 0.4031(6) 0.5079(5) 0.054(3) Uani 1 1 d . . .
H8C H 0.0482 0.4422 0.5190 0.064 Uiso 1 1 calc R . .
C1 C 0.1913(3) 0.1282(6) 0.5897(6) 0.034(2) Uani 1 1 d . . .
C2 C 0.2134(4) 0.1230(7) 0.4513(7) 0.048(3) Uani 1 1 d . . .
H2 H 0.2068 0.1211 0.3941 0.058 Uiso 1 1 calc R . .
C3 C 0.2583(4) 0.1172(8) 0.4756(8) 0.061(3) Uani 1 1 d . . .
H3 H 0.2807 0.1135 0.4350 0.073 Uiso 1 1 calc R . .
C4 C 0.2693(4) 0.1171(8) 0.5583(9) 0.062(4) Uani 1 1 d . . .
H4 H 0.2992 0.1132 0.5748 0.074 Uiso 1 1 calc R . .
C5 C 0.2359(4) 0.1229(7) 0.6179(7) 0.045(3) Uani 1 1 d . . .
C6 C 0.2440(4) 0.1213(8) 0.7080(8) 0.055(3) Uani 1 1 d . . .
C9 C 0.2081(4) 0.1300(8) 0.7656(7) 0.055(3) Uani 1 1 d . . .
C10 C 0.1631(4) 0.1336(7) 0.7354(7) 0.045(3) Uani 1 1 d . . .
C11 C 0.1270(4) 0.1333(8) 0.7913(7) 0.058(3) Uani 1 1 d . . .
H11 H 0.1313 0.1352 0.8493 0.070 Uiso 1 1 calc R . .
C12 C 0.0846(4) 0.1300(7) 0.7563(7) 0.051(3) Uani 1 1 d . . .
H12 H 0.0596 0.1315 0.7913 0.061 Uiso 1 1 calc R . .
C13 C 0.0789(4) 0.1244(7) 0.6707(7) 0.046(3) Uani 1 1 d . . .
H13 H 0.0498 0.1205 0.6497 0.055 Uiso 1 1 calc R . .
C14 C 0.1547(3) 0.1293(7) 0.6491(6) 0.037(3) Uani 1 1 d . . .
C15 C 0.1150(3) -0.0811(6) 0.5152(7) 0.039(3) Uani 1 1 d . . .
C16 C 0.1048(4) -0.0848(8) 0.5998(7) 0.051(3) Uani 1 1 d . . .
H16 H 0.0984 -0.0334 0.6304 0.061 Uiso 1 1 calc R . .
C17 C 0.1047(4) -0.1688(9) 0.6374(8) 0.064(4) Uani 1 1 d . . .
H17 H 0.0971 -0.1732 0.6940 0.077 Uiso 1 1 calc R . .
C18 C 0.1153(4) -0.2462(8) 0.5940(11) 0.070(4) Uani 1 1 d . . .
H18 H 0.1162 -0.3007 0.6221 0.085 Uiso 1 1 calc R . .
C19 C 0.1245(4) -0.2424(8) 0.5106(10) 0.071(4) Uani 1 1 d . . .
H19 H 0.1311 -0.2941 0.4805 0.085 Uiso 1 1 calc R . .
C20 C 0.1236(4) -0.1610(8) 0.4716(8) 0.051(3) Uani 1 1 d . . .
C21 C 0.1269(4) -0.0490(8) 0.3824(7) 0.053(3) Uani 1 1 d . . .
C22 C 0.1260(7) -0.0073(10) 0.2967(9) 0.135(8) Uani 1 1 d . . .
H22A H 0.1482 -0.0396 0.2640 0.162 Uiso 1 1 calc R . .
H22B H 0.0971 -0.0231 0.2730 0.162 Uiso 1 1 calc R . .
C23 C 0.1322(5) 0.0803(11) 0.2773(8) 0.099(5) Uani 1 1 d . . .
H23A H 0.1214 0.0893 0.2202 0.118 Uiso 1 1 calc R . .
H23B H 0.1642 0.0915 0.2768 0.118 Uiso 1 1 calc R . .
C24 C 0.0484(4) 0.1529(9) 0.3151(7) 0.073(4) Uani 1 1 d . . .
H24A H 0.0342 0.2111 0.3203 0.088 Uiso 1 1 calc R . .
H24B H 0.0461 0.1348 0.2566 0.088 Uiso 1 1 calc R . .
C25 C 0.0228(4) 0.0870(9) 0.3684(7) 0.070(4) Uani 1 1 d . . .
H25A H 0.0317 0.0266 0.3535 0.084 Uiso 1 1 calc R . .
H25B H -0.0091 0.0930 0.3575 0.084 Uiso 1 1 calc R . .
C26 C 0.0008(3) 0.2068(7) 0.4959(7) 0.054(3) Uani 1 1 d . . .
H26A H -0.0051 0.2346 0.4418 0.065 Uiso 1 1 calc R . .
H26B H -0.0278 0.1900 0.5202 0.065 Uiso 1 1 calc R . .
C27 C 0.0227(3) 0.2744(7) 0.5523(7) 0.049(3) Uani 1 1 d . . .
H27A H 0.0014 0.3222 0.5631 0.059 Uiso 1 1 calc R . .
H27B H 0.0293 0.2460 0.6059 0.059 Uiso 1 1 calc R . .
C28 C 0.0649(3) 0.3146(7) 0.5189(6) 0.034(3) Uani 1 1 d . . .
C29 C 0.1110(4) 0.4205(7) 0.4750(6) 0.045(3) Uani 1 1 d . . .
C30 C 0.1297(5) 0.5019(7) 0.4543(8) 0.063(4) Uani 1 1 d . . .
H30 H 0.1143 0.5555 0.4613 0.076 Uiso 1 1 calc R . .
C31 C 0.1725(5) 0.4986(9) 0.4225(8) 0.070(4) Uani 1 1 d . . .
H31 H 0.1868 0.5513 0.4065 0.085 Uiso 1 1 calc R . .
C32 C 0.1946(4) 0.4184(9) 0.4141(7) 0.063(4) Uani 1 1 d . . .
H32 H 0.2237 0.4186 0.3933 0.075 Uiso 1 1 calc R . .
C33 C 0.1753(4) 0.3380(8) 0.4352(7) 0.056(3) Uani 1 1 d . . .
H33 H 0.1908 0.2846 0.4280 0.067 Uiso 1 1 calc R . .
C34 C 0.1324(4) 0.3389(7) 0.4673(6) 0.037(3) Uani 1 1 d . . .
Cl1 Cl 0.03201(16) 0.5740(2) 0.6418(2) 0.0805(12) Uani 1 1 d . . .
O3 O 0.0331(3) 0.5750(6) 0.5520(6) 0.094(3) Uani 1 1 d . . .
O2 O 0.0039(4) 0.5062(7) 0.6690(9) 0.151(5) Uani 1 1 d . . .
O4 O 0.0196(4) 0.6605(6) 0.6693(6) 0.126(4) Uani 1 1 d . . .
O1 O 0.0783(4) 0.5554(7) 0.6695(8) 0.132(4) Uani 1 1 d . . .
Cl2 Cl 0.0537(2) 0.7500 0.2500 0.102(2) Uani 1 2 d S . .
O6 O 0.0304(5) 0.6809(10) 0.2070(9) 0.209(8) Uani 1 1 d . . .
O5 O 0.0800(5) 0.7939(9) 0.1923(9) 0.201(7) Uani 1 1 d . . .
Cl3 Cl 0.2250(2) 0.7500 0.2500 0.126(3) Uani 1 2 d S . .
O7 O 0.2670(7) 0.7500 0.2500 0.196(10) Uani 1 2 d S . .
O9 O 0.2148(8) 0.7733(16) 0.1583(15) 0.106(7) Uani 0.50 1 d P . .
O8 O 0.2295(8) 0.6489(16) 0.2286(13) 0.128(9) Uani 0.50 1 d P . .
O10 O 0.1906(10) 0.7500 0.2500 0.43(5) Uani 1 2 d S . .
N3 N 0.2157(4) 0.1347(8) 0.8500(6) 0.078(3) Uani 1 1 d . . .
N2 N 0.2874(4) 0.1112(8) 0.7337(8) 0.092(4) Uani 1 1 d . . .
C8 C 0.2583(7) 0.1264(12) 0.8727(11) 0.111(6) Uani 1 1 d . . .
H8 H 0.2654 0.1295 0.9297 0.134 Uiso 1 1 calc R . .
C7 C 0.2930(6) 0.1134(11) 0.8147(12) 0.106(6) Uani 1 1 d . . .
H7 H 0.3220 0.1058 0.8356 0.127 Uiso 1 1 calc R . .

loop_
_atom_site_aniso_label
_atom_site_aniso_U_11
_atom_site_aniso_U_22
_atom_site_aniso_U_33
_atom_site_aniso_U_23
_atom_site_aniso_U_13
_atom_site_aniso_U_12
Ru1 0.0353(5) 0.0295(5) 0.0356(5) 0.0009(4) 0.0010(4) 0.0009(5)
S2 0.0363(17) 0.043(2) 0.0635(19) -0.0013(14) -0.0057(15) -0.0064(14)
S1 0.069(2) 0.0490(19) 0.0419(17) 0.0045(13) -0.0057(17) 0.0028(18)
N1 0.032(5) 0.044(6) 0.045(6) 0.004(5) 0.009(4) 0.012(5)
N4 0.034(5) 0.029(5) 0.036(5) -0.004(4) 0.004(5) 0.004(5)
N5 0.043(6) 0.020(5) 0.052(6) -0.005(4) 0.001(5) -0.008(4)
N6 0.081(8) 0.030(7) 0.081(8) -0.025(6) 0.010(6) 0.005(6)
N7 0.045(6) 0.017(5) 0.050(6) -0.003(4) -0.009(5) 0.004(5)
N8 0.056(7) 0.029(6) 0.077(7) -0.010(5) 0.014(6) 0.005(5)
C1 0.039(7) 0.030(6) 0.033(6) -0.001(5) 0.001(5) -0.001(6)
C2 0.033(7) 0.058(8) 0.054(7) 0.000(6) 0.009(6) 0.008(7)
C3 0.049(8) 0.069(9) 0.064(9) 0.007(7) 0.028(7) 0.017(7)
C4 0.020(7) 0.078(10) 0.087(10) 0.028(8) -0.004(7) 0.004(7)
C5 0.035(7) 0.039(7) 0.062(8) 0.001(6) -0.010(6) -0.005(6)
C6 0.034(7) 0.067(9) 0.064(9) 0.010(7) -0.026(7) -0.019(7)
C9 0.065(9) 0.051(8) 0.049(8) 0.008(7) -0.020(7) -0.007(8)
C10 0.053(8) 0.045(7) 0.038(7) 0.009(6) -0.005(6) -0.001(7)
C11 0.083(10) 0.070(9) 0.022(6) 0.006(6) 0.003(7) 0.017(8)
C12 0.059(9) 0.047(8) 0.047(8) 0.010(6) 0.020(6) 0.009(7)
C13 0.050(8) 0.042(7) 0.045(7) 0.010(6) 0.002(6) 0.000(7)
C14 0.036(7) 0.029(6) 0.047(7) -0.001(6) -0.002(6) -0.001(6)
C15 0.036(7) 0.026(6) 0.056(7) -0.003(6) 0.005(6) -0.003(6)
C16 0.043(7) 0.046(8) 0.063(9) 0.016(6) 0.010(6) 0.005(7)
C17 0.067(9) 0.054(9) 0.072(9) 0.020(7) 0.011(8) -0.003(8)
C18 0.061(10) 0.037(9) 0.113(12) 0.019(8) -0.011(9) 0.008(8)
C19 0.069(11) 0.031(8) 0.113(13) -0.009(8) -0.012(9) 0.007(7)
C20 0.032(7) 0.048(9) 0.073(9) -0.006(7) -0.002(6) 0.001(6)
C21 0.070(10) 0.035(8) 0.052(8) -0.016(6) 0.020(6) 0.007(6)
C22 0.27(3) 0.058(11) 0.074(11) -0.018(8) 0.092(13) -0.023(13)
C23 0.135(14) 0.111(14) 0.050(9) -0.001(8) 0.027(9) 0.023(12)
C24 0.074(10) 0.099(12) 0.047(8) -0.004(7) -0.023(7) 0.034(9)
C25 0.039(8) 0.110(12) 0.061(9) -0.027(8) -0.024(7) -0.006(8)
C26 0.034(7) 0.063(8) 0.065(8) -0.011(6) 0.004(6) 0.011(6)
C27 0.031(7) 0.058(8) 0.058(8) 0.002(6) 0.010(6) 0.000(6)
C28 0.030(7) 0.032(7) 0.041(6) 0.000(5) -0.010(5) 0.008(6)
C29 0.056(8) 0.029(7) 0.050(7) -0.007(5) -0.004(7) -0.005(7)
C30 0.082(11) 0.021(7) 0.087(10) -0.008(6) 0.015(8) -0.013(7)
C31 0.082(12) 0.037(9) 0.092(11) 0.004(7) -0.007(9) -0.024(9)
C32 0.067(9) 0.051(9) 0.070(9) 0.018(7) -0.001(7) -0.007(9)
C33 0.054(9) 0.042(8) 0.071(9) 0.002(6) -0.007(7) 0.010(7)
C34 0.046(8) 0.018(6) 0.046(7) 0.003(4) -0.002(6) -0.003(6)
Cl1 0.116(4) 0.048(3) 0.077(3) 0.0036(18) 0.018(2) 0.018(3)
O3 0.129(9) 0.095(8) 0.059(6) -0.015(5) -0.015(6) 0.046(6)
O2 0.152(12) 0.071(8) 0.230(14) 0.038(8) 0.076(10) 0.003(8)
O4 0.196(12) 0.063(7) 0.119(9) -0.007(6) 0.076(8) 0.031(7)
O1 0.130(10) 0.096(9) 0.168(11) 0.025(7) -0.053(9) 0.014(8)
Cl2 0.058(4) 0.160(7) 0.090(5) 0.006(4) 0.000 0.000
O6 0.177(13) 0.246(17) 0.204(15) 0.112(12) -0.118(11) -0.143(12)
O5 0.204(14) 0.177(15) 0.222(15) -0.083(10) 0.169(12) -0.090(11)
Cl3 0.042(4) 0.217(10) 0.118(7) -0.080(6) 0.000 0.000
O7 0.096(16) 0.29(3) 0.20(2) 0.09(2) 0.000 0.000
O9 0.10(2) 0.112(19) 0.105(19) -0.026(13) -0.033(14) 0.002(16)
O8 0.16(2) 0.13(2) 0.103(17) -0.063(15) -0.003(15) 0.055(17)
O10 0.07(2) 0.34(5) 0.87(13) -0.37(7) 0.000 0.000
N3 0.068(8) 0.111(10) 0.056(7) 0.013(7) -0.023(6) -0.017(8)
N2 0.055(8) 0.125(12) 0.097(10) 0.016(8) -0.032(7) -0.008(7)
C8 0.106(15) 0.141(16) 0.088(13) 0.013(12) -0.042(12) -0.024(14)
C7 0.073(12) 0.134(16) 0.111(15) 0.007(13) -0.056(12) -0.031(12)

loop_
_atom_type_symbol
_atom_type_description
_atom_type_scat_dispersion_real
_atom_type_scat_dispersion_imag
_atom_type_scat_source
C C 0.0033 0.0016 'International Tables Vol C Tables 4.2.6.8 and 6.1.1.4'
Cl Cl 0.1484 0.1585 'International Tables Vol C Tables 4.2.6.8 and 6.1.1.4'
Ru Ru -1.2594 0.8363 'International Tables Vol C Tables 4.2.6.8 and 6.1.1.4'
S S 0.1246 0.1234 'International Tables Vol C Tables 4.2.6.8 and 6.1.1.4'
N N 0.0061 0.0033 'International Tables Vol C Tables 4.2.6.8 and 6.1.1.4'
O O 0.0106 0.0060 'International Tables Vol C Tables 4.2.6.8 and 6.1.1.4'
H H 0.0000 0.0000 'International Tables Vol C Tables 4.2.6.8 and 6.1.1.4'

loop_
_geom_angle_atom_site_label_1
_geom_angle_atom_site_label_2
_geom_angle_atom_site_label_3
_geom_angle
_geom_angle_site_symmetry_1
_geom_angle_site_symmetry_3
_geom_angle_publ_flag
N1 Ru1 N4 77.9(3) . . ?
N1 Ru1 N7 95.1(3) . . ?
N4 Ru1 N7 87.8(3) . . ?
N1 Ru1 N5 86.5(3) . . ?
N4 Ru1 N5 98.8(3) . . ?
N7 Ru1 N5 173.5(3) . . ?
N1 Ru1 S2 168.3(2) . . ?
N4 Ru1 S2 94.1(2) . . ?
N7 Ru1 S2 93.1(2) . . ?
N5 Ru1 S2 86.4(2) . . ?
N1 Ru1 S1 101.7(2) . . ?
N4 Ru1 S1 170.1(2) . . ?
N7 Ru1 S1 82.4(2) . . ?
N5 Ru1 S1 91.1(2) . . ?
S2 Ru1 S1 87.66(12) . . ?
C25 S2 C26 100.2(5) . . ?
C25 S2 Ru1 103.8(4) . . ?
C26 S2 Ru1 113.4(4) . . ?
C23 S1 C24 102.1(7) . . ?
C23 S1 Ru1 113.1(5) . . ?
C24 S1 Ru1 104.5(4) . . ?
C2 N1 C1 115.1(9) . . ?
C2 N1 Ru1 129.7(7) . . ?
C1 N1 Ru1 114.6(6) . . ?
C13 N4 C14 116.3(9) . . ?
C13 N4 Ru1 127.9(7) . . ?
C14 N4 Ru1 115.5(7) . . ?
C21 N5 C15 105.3(9) . . ?
C21 N5 Ru1 128.0(7) . . ?
C15 N5 Ru1 126.6(7) . . ?
C21 N6 C20 109.7(9) . . ?
C21 N6 H6C 125.1 . . ?
C20 N6 H6C 125.1 . . ?
C28 N7 C34 106.7(8) . . ?
C28 N7 Ru1 125.6(7) . . ?
C34 N7 Ru1 126.9(7) . . ?
C28 N8 C29 107.8(9) . . ?
C28 N8 H8C 126.1 . . ?
C29 N8 H8C 126.1 . . ?
N1 C1 C5 123.8(9) . . ?
N1 C1 C14 115.7(9) . . ?
C5 C1 C14 120.5(10) . . ?
N1 C2 C3 123.6(10) . . ?
N1 C2 H2 118.2 . . ?
C3 C2 H2 118.2 . . ?
C4 C3 C2 120.0(10) . . ?
C4 C3 H3 120.0 . . ?
C2 C3 H3 120.0 . . ?
C3 C4 C5 119.5(11) . . ?
C3 C4 H4 120.2 . . ?
C5 C4 H4 120.2 . . ?
C4 C5 C1 117.9(10) . . ?
C4 C5 C6 123.7(11) . . ?
C1 C5 C6 118.3(10) . . ?
N2 C6 C9 122.3(11) . . ?
N2 C6 C5 117.1(12) . . ?
C9 C6 C5 120.6(10) . . ?
N3 C9 C6 121.0(11) . . ?
N3 C9 C10 119.1(12) . . ?
C6 C9 C10 119.9(10) . . ?
C11 C10 C14 119.1(11) . . ?
C11 C10 C9 120.8(11) . . ?
C14 C10 C9 119.8(11) . . ?
C12 C11 C10 116.8(10) . . ?
C12 C11 H11 121.6 . . ?
C10 C11 H11 121.6 . . ?
C13 C12 C11 120.9(10) . . ?
C13 C12 H12 119.5 . . ?
C11 C12 H12 119.5 . . ?
N4 C13 C12 123.3(10) . . ?
N4 C13 H13 118.4 . . ?
C12 C13 H13 118.4 . . ?
N4 C14 C10 123.6(9) . . ?
N4 C14 C1 115.9(9) . . ?
C10 C14 C1 120.5(10) . . ?
C16 C15 C20 119.1(10) . . ?
C16 C15 N5 133.0(9) . . ?
C20 C15 N5 107.8(10) . . ?
C15 C16 C17 117.1(11) . . ?
C15 C16 H16 121.4 . . ?
C17 C16 H16 121.4 . . ?
C18 C17 C16 122.7(12) . . ?
C18 C17 H17 118.6 . . ?
C16 C17 H17 118.6 . . ?
C19 C18 C17 119.9(12) . . ?
C19 C18 H18 120.0 . . ?
C17 C18 H18 120.0 . . ?
C18 C19 C20 118.5(12) . . ?
C18 C19 H19 120.8 . . ?
C20 C19 H19 120.8 . . ?
N6 C20 C19 131.6(12) . . ?
N6 C20 C15 105.8(10) . . ?
C19 C20 C15 122.6(13) . . ?
N6 C21 N5 111.3(10) . . ?
N6 C21 C22 120.0(10) . . ?
N5 C21 C22 127.9(11) . . ?
C23 C22 C21 127.3(13) . . ?
C23 C22 H22A 105.5 . . ?
C21 C22 H22A 105.5 . . ?
C23 C22 H22B 105.5 . . ?
C21 C22 H22B 105.5 . . ?
H22A C22 H22B 106.1 . . ?
C22 C23 S1 119.2(11) . . ?
C22 C23 H23A 107.5 . . ?
S1 C23 H23A 107.5 . . ?
C22 C23 H23B 107.5 . . ?
S1 C23 H23B 107.5 . . ?
H23A C23 H23B 107.0 . . ?
C25 C24 S1 114.6(8) . . ?
C25 C24 H24A 108.6 . . ?
S1 C24 H24A 108.6 . . ?
C25 C24 H24B 108.6 . . ?
S1 C24 H24B 108.6 . . ?
H24A C24 H24B 107.6 . . ?
C24 C25 S2 110.5(8) . . ?
C24 C25 H25A 109.6 . . ?
S2 C25 H25A 109.6 . . ?
C24 C25 H25B 109.6 . . ?
S2 C25 H25B 109.6 . . ?
H25A C25 H25B 108.1 . . ?
C27 C26 S2 114.3(7) . . ?
C27 C26 H26A 108.7 . . ?
S2 C26 H26A 108.7 . . ?
C27 C26 H26B 108.7 . . ?
S2 C26 H26B 108.7 . . ?
H26A C26 H26B 107.6 . . ?
C28 C27 C26 115.2(9) . . ?
C28 C27 H27A 108.5 . . ?
C26 C27 H27A 108.5 . . ?
C28 C27 H27B 108.5 . . ?
C26 C27 H27B 108.5 . . ?
H27A C27 H27B 107.5 . . ?
N7 C28 N8 111.4(9) . . ?
N7 C28 C27 127.8(9) . . ?
N8 C28 C27 120.8(10) . . ?
C30 C29 C34 124.9(12) . . ?
C30 C29 N8 128.4(11) . . ?
C34 C29 N8 106.7(9) . . ?
C31 C30 C29 115.5(12) . . ?
C31 C30 H30 122.2 . . ?
C29 C30 H30 122.2 . . ?
C32 C31 C30 120.8(12) . . ?
C32 C31 H31 119.6 . . ?
C30 C31 H31 119.6 . . ?
C31 C32 C33 122.7(13) . . ?
C31 C32 H32 118.6 . . ?
C33 C32 H32 118.6 . . ?
C32 C33 C34 118.0(11) . . ?
C32 C33 H33 121.0 . . ?
C34 C33 H33 121.0 . . ?
C33 C34 C29 118.0(10) . . ?
C33 C34 N7 134.5(10) . . ?
C29 C34 N7 107.4(9) . . ?
O2 Cl1 O4 114.6(7) . . ?
O2 Cl1 O3 109.5(8) . . ?
O4 Cl1 O3 107.8(6) . . ?
O2 Cl1 O1 109.5(7) . . ?
O4 Cl1 O1 109.0(8) . . ?
O3 Cl1 O1 106.2(7) . . ?
O5 Cl2 O5 110.5(15) . 3_565 ?
O5 Cl2 O6 104.6(8) . 3_565 ?
O5 Cl2 O6 107.9(8) 3_565 3_565 ?
O5 Cl2 O6 107.9(8) . . ?
O5 Cl2 O6 104.6(8) 3_565 . ?
O6 Cl2 O6 121.3(15) 3_565 . ?
O10 Cl3 O7 180.000(1) . . ?
O10 Cl3 O9 78.6(10) . . ?
O7 Cl3 O9 101.4(10) . . ?
O10 Cl3 O9 78.6(10) . 3_565 ?
O7 Cl3 O9 101.4(10) . 3_565 ?
O9 Cl3 O9 157(2) . 3_565 ?
O10 Cl3 O8 94.9(10) . 3_565 ?
O7 Cl3 O8 85.1(10) . 3_565 ?
O9 Cl3 O8 90.2(12) . 3_565 ?
O9 Cl3 O8 91.7(12) 3_565 3_565 ?
O10 Cl3 O8 94.9(10) . . ?
O7 Cl3 O8 85.1(10) . . ?
O9 Cl3 O8 91.7(12) . . ?
O9 Cl3 O8 90.2(12) 3_565 . ?
O8 Cl3 O8 170.2(19) 3_565 . ?
O9 O10 O9 129(3) . 3_565 ?
C8 N3 C9 115.0(13) . . ?
C7 N2 C6 114.5(13) . . ?
N3 C8 C7 122.8(15) . . ?
N3 C8 H8 118.6 . . ?
C7 C8 H8 118.6 . . ?
N2 C7 C8 124.1(15) . . ?
N2 C7 H7 117.9 . . ?
C8 C7 H7 117.9 . . ?

loop_
_geom_bond_atom_site_label_1
_geom_bond_atom_site_label_2
_geom_bond_distance
_geom_bond_site_symmetry_2
_geom_bond_publ_flag
Ru1 N1 2.092(8) . ?
Ru1 N4 2.095(7) . ?
Ru1 N7 2.141(7) . ?
Ru1 N5 2.160(8) . ?
Ru1 S2 2.304(3) . ?
Ru1 S1 2.313(3) . ?
S2 C25 1.808(11) . ?
S2 C26 1.817(10) . ?
S1 C23 1.782(13) . ?
S1 C24 1.802(12) . ?
N1 C2 1.342(11) . ?
N1 C1 1.377(11) . ?
N4 C13 1.345(12) . ?
N4 C14 1.348(11) . ?
N5 C21 1.346(12) . ?
N5 C15 1.408(12) . ?
N6 C21 1.325(13) . ?
N6 C20 1.359(14) . ?
N6 H6C 0.8600 . ?
N7 C28 1.333(11) . ?
N7 C34 1.412(12) . ?
N8 C28 1.337(12) . ?
N8 C29 1.396(13) . ?
N8 H8C 0.8600 . ?
C1 C5 1.404(13) . ?
C1 C14 1.442(13) . ?
C2 C3 1.396(14) . ?
C2 H2 0.9300 . ?
C3 C4 1.353(15) . ?
C3 H3 0.9300 . ?
C4 C5 1.376(14) . ?
C4 H4 0.9300 . ?
C5 C6 1.451(14) . ?
C6 N2 1.365(13) . ?
C6 C9 1.415(15) . ?
C9 N3 1.360(13) . ?
C9 C10 1.425(14) . ?
C10 C11 1.394(14) . ?
C10 C14 1.396(13) . ?
C11 C12 1.382(14) . ?
C11 H11 0.9300 . ?
C12 C13 1.372(13) . ?
C12 H12 0.9300 . ?
C13 H13 0.9300 . ?
C15 C16 1.378(13) . ?
C15 C20 1.404(14) . ?
C16 C17 1.390(14) . ?
C16 H16 0.9300 . ?
C17 C18 1.383(16) . ?
C17 H17 0.9300 . ?
C18 C19 1.353(16) . ?
C18 H18 0.9300 . ?
C19 C20 1.365(16) . ?
C19 H19 0.9300 . ?
C21 C22 1.497(17) . ?
C22 C23 1.358(17) . ?
C22 H22A 0.9700 . ?
C22 H22B 0.9700 . ?
C23 H23A 0.9700 . ?
C23 H23B 0.9700 . ?
C24 C25 1.506(15) . ?
C24 H24A 0.9700 . ?
C24 H24B 0.9700 . ?
C25 H25A 0.9700 . ?
C25 H25B 0.9700 . ?
C26 C27 1.499(13) . ?
C26 H26A 0.9700 . ?
C26 H26B 0.9700 . ?
C27 C28 1.492(13) . ?
C27 H27A 0.9700 . ?
C27 H27B 0.9700 . ?
C29 C30 1.378(14) . ?
C29 C34 1.381(13) . ?
C30 C31 1.374(16) . ?
C30 H30 0.9300 . ?
C31 C32 1.372(15) . ?
C31 H31 0.9300 . ?
C32 C33 1.373(14) . ?
C32 H32 0.9300 . ?
C33 C34 1.376(14) . ?
C33 H33 0.9300 . ?
Cl1 O2 1.384(11) . ?
Cl1 O4 1.413(9) . ?
Cl1 O3 1.426(9) . ?
Cl1 O1 1.474(11) . ?
Cl2 O5 1.372(11) . ?
Cl2 O5 1.372(11) 3_565 ?
Cl2 O6 1.421(12) 3_565 ?
Cl2 O6 1.421(12) . ?
Cl3 O10 1.02(3) . ?
Cl3 O7 1.252(18) . ?
Cl3 O9 1.53(3) . ?
Cl3 O9 1.53(3) 3_565 ?
Cl3 O8 1.55(2) 3_565 ?
Cl3 O8 1.55(2) . ?
O9 O10 1.66(2) . ?
O10 O9 1.66(2) 3_565 ?
N3 C8 1.327(17) . ?
N2 C7 1.298(17) . ?
C8 C7 1.40(2) . ?
C8 H8 0.9300 . ?
C7 H7 0.9300 . ?
